data_4348262
loop_
_publ_author_name
'Deblitz, Raik'
'Hrib, Cristian G.'
'Blaurock, Steffen'
'Jones, Peter G.'
'Plenikowski, Georg'
'Edelmann, Frank T.'

_publ_section_title
;
 Explosive Werner-type cobalt(iii) complexes
;
_journal_issue 8
_journal_name_full 'Inorg. Chem. Front.'
_journal_page_first 621
_journal_paper_doi 10.1039/C4QI00094C
_journal_volume 1
_journal_year 2014
_chemical_formula_sum 'C24 H38 Co2 N26 O35'
_chemical_formula_weight 1368.66
_space_group_IT_number 2
_space_group_name_Hall '-P 1'
_space_group_name_H-M_alt 'P -1'
_symmetry_cell_setting triclinic
_symmetry_space_group_name_H-M 'P -1'
_atom_sites_solution_hydrogens geom
_atom_sites_solution_primary direct
_atom_sites_solution_secondary difmap
_audit_creation_method SHELXL-97
_cell_angle_alpha 113.942(2)
_cell_angle_beta 90.678(2)
_cell_angle_gamma 89.527(2)
_cell_formula_units_Z 2
_cell_length_a 12.6374(3)
_cell_length_b 13.7368(3)
_cell_length_c 15.6996(4)
_cell_measurement_reflns_used 1781
_cell_measurement_temperature 100(2)
_cell_measurement_theta_max 41.7249
_cell_measurement_theta_min 3.4947
_cell_volume 2490.71(11)
_computing_cell_refinement
; 
CrysAlisPro, Oxford Diffraction Ltd., 
Version 1.171.34.40 (release 27-08-2010 CrysAlis171 .NET) 
(compiled Aug 27 2010,11:50:40) 
;
_computing_data_collection
; 
CrysAlisPro, Oxford Diffraction Ltd., 
Version 1.171.34.40 (release 27-08-2010 CrysAlis171 .NET) 
(compiled Aug 27 2010,11:50:40) 
;
_computing_data_reduction
; 
CrysAlisPro, Oxford Diffraction Ltd., 
Version 1.171.34.40 (release 27-08-2010 CrysAlis171 .NET) 
(compiled Aug 27 2010,11:50:40) 
;
_computing_molecular_graphics 'Bruker XP'
_computing_publication_material SHELXL-97
_computing_structure_refinement 'SHELXL-97 (Sheldrick, 1997)'
_computing_structure_solution 'SHELXS-97 (Sheldrick, 1990)'
_diffrn_ambient_temperature 100(2)
_diffrn_detector_area_resol_mean 10.3543
_diffrn_measured_fraction_theta_full 1.000
_diffrn_measured_fraction_theta_max 0.992
_diffrn_measurement_device_type 'Xcalibur, Atlas, Nova'
_diffrn_measurement_method '\w scans'
_diffrn_radiation_monochromator graphite
_diffrn_radiation_source 'fine-focus sealed tube'
_diffrn_radiation_type CuK\a
_diffrn_radiation_wavelength 1.54184
_diffrn_reflns_av_R_equivalents 0.0329
_diffrn_reflns_av_sigmaI/netI 0.0300
_diffrn_reflns_limit_h_max 15
_diffrn_reflns_limit_h_min -13
_diffrn_reflns_limit_k_max 17
_diffrn_reflns_limit_k_min -17
_diffrn_reflns_limit_l_max 19
_diffrn_reflns_limit_l_min -18
_diffrn_reflns_number 32362
_diffrn_reflns_theta_full 72.50
_diffrn_reflns_theta_max 75.88
_diffrn_reflns_theta_min 3.50
_exptl_absorpt_coefficient_mu 6.434
_exptl_absorpt_correction_T_max 0.8304
_exptl_absorpt_correction_T_min 0.5123
_exptl_absorpt_correction_type multi-scan
_exptl_absorpt_process_details
; 
CrysAlisPro, Oxford Diffraction Ltd., 
Version 1.171.34.40 (release 27-08-2010 CrysAlis171 .NET) 
(compiled Aug 27 2010,11:50:40) 
;
_exptl_crystal_colour red
_exptl_crystal_density_diffrn 1.825
_exptl_crystal_density_method 'not measured'
_exptl_crystal_description plate
_exptl_crystal_F_000 1396
_exptl_crystal_size_max 0.12
_exptl_crystal_size_mid 0.10
_exptl_crystal_size_min 0.03
_refine_diff_density_max 0.778
_refine_diff_density_min -0.779
_refine_diff_density_rms 0.059
_refine_ls_extinction_method none
_refine_ls_goodness_of_fit_ref 1.048
_refine_ls_hydrogen_treatment mixed
_refine_ls_matrix_type full
_refine_ls_number_parameters 819
_refine_ls_number_reflns 10298
_refine_ls_number_restraints 6
_refine_ls_restrained_S_all 1.050
_refine_ls_R_factor_all 0.0405
_refine_ls_R_factor_gt 0.0378
_refine_ls_shift/su_max 0.127
_refine_ls_shift/su_mean 0.002
_refine_ls_structure_factor_coef Fsqd
_refine_ls_weighting_details 'calc w=1/[\s^2^(Fo^2^)+(0.0447P)^2^+1.8683P] where P=(Fo^2^+2Fc^2^)/3'
_refine_ls_weighting_scheme calc
_refine_ls_wR_factor_gt 0.0942
_refine_ls_wR_factor_ref 0.0964
_reflns_number_gt 9626
_reflns_number_total 10298
_reflns_threshold_expression >2sigma(I)
_cod_data_source_file c4qi00094c2.cif
_cod_data_source_block magd20
_cod_original_cell_volume 2490.71(10)
_cod_database_code 4348262

loop_
_symmetry_equiv_pos_as_xyz
'x, y, z'
'-x, -y, -z'

loop_
_atom_site_label
_atom_site_type_symbol
_atom_site_fract_x
_atom_site_fract_y
_atom_site_fract_z
_atom_site_U_iso_or_equiv
_atom_site_adp_type
_atom_site_occupancy
_atom_site_symmetry_multiplicity
_atom_site_calc_flag
_atom_site_refinement_flags
_atom_site_disorder_assembly
_atom_site_disorder_group
Co1 Co 0.30952(3) 0.39118(2) 0.06290(2) 0.01984(8) Uani 1 1 d . . .
Co2 Co 0.25677(2) 0.58139(2) 0.47046(2) 0.01599(8) Uani 1 1 d . . .
C1 C 0.71529(16) 0.97815(15) 0.56269(14) 0.0193(4) Uani 1 1 d . . .
C2 C 0.74229(16) 1.07162(16) 0.64514(15) 0.0209(4) Uani 1 1 d . . .
C3 C 0.67301(17) 1.12717(16) 0.71446(14) 0.0215(4) Uani 1 1 d . . .
H3 H 0.6957 1.1883 0.7669 0.026 Uiso 1 1 calc R . .
C4 C 0.56868(16) 1.09266(16) 0.70680(14) 0.0198(4) Uani 1 1 d . . .
C5 C 0.53458(16) 1.00341(16) 0.63055(14) 0.0188(4) Uani 1 1 d . . .
H5 H 0.4637 0.9795 0.6270 0.023 Uiso 1 1 calc R . .
C6 C 0.60440(15) 0.94978(15) 0.55999(14) 0.0182(4) Uani 1 1 d . . .
C7 C 0.80881(15) 0.86061(16) 0.41940(15) 0.0203(4) Uani 1 1 d . . .
C8 C 0.81509(16) 0.89683(16) 0.34589(16) 0.0222(4) Uani 1 1 d . . .
C9 C 0.86351(16) 0.84006(17) 0.26215(15) 0.0220(4) Uani 1 1 d . . .
H9 H 0.8690 0.8689 0.2166 0.026 Uiso 1 1 calc R . .
C10 C 0.90421(16) 0.74001(17) 0.24540(15) 0.0213(4) Uani 1 1 d . . .
C11 C 0.89577(16) 0.69538(16) 0.30960(15) 0.0219(4) Uani 1 1 d . . .
H11 H 0.9227 0.6260 0.2964 0.026 Uiso 1 1 calc R . .
C12 C 0.84744(15) 0.75376(16) 0.39318(15) 0.0205(4) Uani 1 1 d . . .
C13 C 0.8181(2) 1.15893(17) 1.01093(15) 0.0286(5) Uani 1 1 d . . .
C14 C 0.8484(2) 1.26968(17) 1.04397(15) 0.0273(5) Uani 1 1 d . . .
C15 C 0.90003(17) 1.32467(16) 1.12684(15) 0.0223(4) Uani 1 1 d . . .
H15 H 0.9185 1.3972 1.1447 0.027 Uiso 1 1 calc R . .
C16 C 0.92494(16) 1.27326(17) 1.18405(15) 0.0222(4) Uani 1 1 d . . .
C17 C 0.89542(17) 1.16843(17) 1.16040(15) 0.0242(4) Uani 1 1 d . . .
H17 H 0.9101 1.1348 1.2015 0.029 Uiso 1 1 calc R . .
C18 C 0.84486(18) 1.11389(16) 1.07693(15) 0.0237(4) Uani 1 1 d . A .
C19 C 0.7189(3) 1.02646(17) 0.88026(16) 0.0357(6) Uani 1 1 d . . .
C20 C 0.6085(3) 1.01593(18) 0.89502(16) 0.0380(6) Uani 1 1 d . . .
C21 C 0.5447(3) 0.93601(18) 0.83433(16) 0.0359(6) Uani 1 1 d . . .
H21 H 0.4717 0.9336 0.8468 0.043 Uiso 1 1 calc R . .
C22 C 0.5893(2) 0.85945(17) 0.75489(15) 0.0316(5) Uani 1 1 d . . .
C23 C 0.6946(2) 0.86394(17) 0.73375(15) 0.0314(5) Uani 1 1 d . . .
H23 H 0.7238 0.8117 0.6784 0.038 Uiso 1 1 calc R . .
C24 C 0.7564(2) 0.94509(18) 0.79406(16) 0.0337(6) Uani 1 1 d . . .
O1 O 0.90653(14) 1.09318(15) 0.58974(15) 0.0387(4) Uani 1 1 d . . .
O2 O 0.87941(15) 1.16551(17) 0.73830(15) 0.0460(5) Uani 1 1 d . . .
O3 O 0.52742(15) 1.22901(13) 0.84727(11) 0.0359(4) Uani 1 1 d . . .
O4 O 0.40375(13) 1.11557(14) 0.77412(11) 0.0319(4) Uani 1 1 d . . .
O5 O 0.48528(12) 0.81171(12) 0.49906(12) 0.0283(3) Uani 1 1 d . . .
O6 O 0.60335(12) 0.82616(12) 0.40616(10) 0.0230(3) Uani 1 1 d . . .
O7 O 0.70794(12) 1.04338(12) 0.42105(12) 0.0260(3) Uani 1 1 d . . .
O8 O 0.80203(18) 1.04064(16) 0.30616(17) 0.0507(6) Uani 1 1 d . . .
O9 O 0.95531(13) 0.72017(13) 0.09902(11) 0.0286(3) Uani 1 1 d . . .
O10 O 0.99493(14) 0.59447(13) 0.14467(13) 0.0345(4) Uani 1 1 d . . .
O11 O 0.88366(12) 0.62027(13) 0.44327(12) 0.0290(3) Uani 1 1 d . . .
O12 O 0.76447(14) 0.73687(13) 0.51705(11) 0.0299(3) Uani 1 1 d . . .
O13 O 0.7558(3) 1.29599(17) 0.92752(17) 0.0941(13) Uani 1 1 d . . .
O14 O 0.85996(19) 1.41911(15) 1.01364(15) 0.0472(5) Uani 1 1 d . . .
O15 O 0.99921(14) 1.42542(13) 1.29440(12) 0.0331(4) Uani 1 1 d . . .
O16 O 1.00572(15) 1.28196(14) 1.31928(13) 0.0367(4) Uani 1 1 d . . .
O17 O 0.8354(3) 0.9384(2) 0.9795(2) 0.0392(9) Uani 0.577(4) 1 d P A 1
O18 O 0.7906(4) 0.9869(3) 1.1235(2) 0.0493(11) Uani 0.577(4) 1 d P A 1
O17' O 0.7312(3) 0.9620(3) 1.0128(3) 0.0303(10) Uiso 0.423(4) 1 d P A 2
O18' O 0.8763(4) 0.9475(4) 1.0808(3) 0.0398(12) Uiso 0.423(4) 1 d P A 2
O19 O 0.6090(2) 1.15092(16) 1.04365(13) 0.0575(6) Uani 1 1 d . . .
O20 O 0.4587(2) 1.10015(16) 0.97430(13) 0.0544(6) Uani 1 1 d . . .
O21 O 0.42796(17) 0.77599(16) 0.71089(13) 0.0431(4) Uani 1 1 d . . .
O22 O 0.56260(15) 0.70615(13) 0.62185(11) 0.0340(4) Uani 1 1 d . . .
O23 O 0.88672(15) 0.91457(14) 0.68542(14) 0.0395(4) Uani 1 1 d . . .
O24 O 0.9348(2) 0.9824(2) 0.82994(19) 0.0848(11) Uani 1 1 d . . .
O25 O 0.26500(14) 0.38360(14) -0.11413(11) 0.0323(4) Uani 1 1 d . . .
O26 O 0.3823(2) 0.49675(19) -0.04125(14) 0.0626(8) Uani 1 1 d . . .
O27 O 0.37403(13) 0.37245(13) 0.22475(11) 0.0288(3) Uani 1 1 d . . .
O28 O 0.22064(15) 0.30416(13) 0.17608(12) 0.0325(4) Uani 1 1 d . . .
O29 O 0.27052(14) 0.69709(14) 0.36102(13) 0.0341(4) Uani 1 1 d . . .
O30 O 0.17632(13) 0.55664(14) 0.29727(12) 0.0312(4) Uani 1 1 d . . .
O31 O 0.23240(12) 0.59519(13) 0.65062(10) 0.0260(3) Uani 1 1 d . . .
O32 O 0.35346(13) 0.48391(13) 0.57476(11) 0.0278(3) Uani 1 1 d . . .
O33 O 0.50295(14) 0.60555(14) 0.29091(12) 0.0328(4) Uani 1 1 d D . .
H33A H 0.556(2) 0.555(2) 0.263(2) 0.039 Uiso 1 1 d D . .
H33B H 0.528(2) 0.6694(17) 0.319(2) 0.039 Uiso 1 1 d D . .
O34 O 0.04655(14) 0.81406(16) 0.54213(17) 0.0414(5) Uani 1 1 d D . .
H34A H 0.049(3) 0.852(2) 0.513(2) 0.050 Uiso 1 1 d D . .
H34B H 0.015(3) 0.851(3) 0.5897(18) 0.050 Uiso 1 1 d D . .
O35 O 0.34642(18) 0.54637(19) 0.79453(14) 0.0488(5) Uani 1 1 d D . .
H35A H 0.308(3) 0.553(3) 0.750(2) 0.059 Uiso 1 1 d D . .
H35B H 0.312(3) 0.508(3) 0.820(3) 0.059 Uiso 1 1 d D . .
N1 N 0.78815(14) 0.92284(14) 0.50636(13) 0.0240(4) Uani 1 1 d . . .
N2 N 0.85009(15) 1.11282(15) 0.65824(15) 0.0296(4) Uani 1 1 d . . .
N3 N 0.49488(15) 1.14930(15) 0.78007(12) 0.0255(4) Uani 1 1 d . . .
N4 N 0.56233(13) 0.85658(13) 0.48376(12) 0.0193(3) Uani 1 1 d . . .
N5 N 0.77274(15) 1.00043(15) 0.35842(15) 0.0277(4) Uani 1 1 d . . .
N6 N 0.95496(14) 0.68087(15) 0.15742(13) 0.0250(4) Uani 1 1 d . . .
N7 N 0.83155(14) 0.70098(14) 0.45571(13) 0.0223(4) Uani 1 1 d . . .
N8 N 0.7789(2) 1.10867(16) 0.92806(14) 0.0403(6) Uani 1 1 d . . .
N9 N 0.8183(2) 1.33124(16) 0.99092(14) 0.0411(6) Uani 1 1 d . . .
N10 N 0.97953(14) 1.33015(15) 1.27108(14) 0.0262(4) Uani 1 1 d . . .
N11 N 0.81883(17) 1.00335(15) 1.05669(13) 0.0282(4) Uani 1 1 d . . .
N12 N 0.5565(3) 1.09378(16) 0.97620(14) 0.0434(6) Uani 1 1 d . . .
N13 N 0.52215(18) 0.77472(15) 0.69217(13) 0.0319(4) Uani 1 1 d . . .
N14 N 0.8671(2) 0.94744(16) 0.76876(17) 0.0440(6) Uani 1 1 d . . .
N15 N 0.31980(16) 0.42762(14) -0.04354(13) 0.0263(4) Uani 1 1 d . . .
N16 N 0.29984(15) 0.35097(14) 0.16691(12) 0.0230(4) Uani 1 1 d . . .
N17 N 0.15849(16) 0.42750(14) 0.07497(13) 0.0251(4) Uani 1 1 d . . .
H17A H 0.1471 0.4851 0.0613 0.038 Uiso 1 1 calc R . .
H17B H 0.1378 0.4430 0.1344 0.038 Uiso 1 1 calc R . .
H17C H 0.1205 0.3713 0.0348 0.038 Uiso 1 1 calc R . .
N18 N 0.33864(18) 0.53938(14) 0.14741(13) 0.0289(4) Uani 1 1 d . . .
H18A H 0.3520 0.5781 0.1135 0.043 Uiso 1 1 calc R . .
H18B H 0.3959 0.5415 0.1838 0.043 Uiso 1 1 calc R . .
H18C H 0.2815 0.5673 0.1842 0.043 Uiso 1 1 calc R . .
N19 N 0.46071(15) 0.35831(15) 0.05470(13) 0.0259(4) Uani 1 1 d . . .
H19A H 0.4971 0.4121 0.0488 0.039 Uiso 1 1 calc R . .
H19B H 0.4728 0.2964 0.0042 0.039 Uiso 1 1 calc R . .
H19C H 0.4826 0.3511 0.1073 0.039 Uiso 1 1 calc R . .
N20 N 0.27640(16) 0.24534(14) -0.02326(13) 0.0256(4) Uani 1 1 d . . .
H20A H 0.2279 0.2465 -0.0662 0.038 Uiso 1 1 calc R . .
H20B H 0.2494 0.2093 0.0090 0.038 Uiso 1 1 calc R . .
H20C H 0.3364 0.2122 -0.0528 0.038 Uiso 1 1 calc R . .
N21 N 0.23133(14) 0.61618(14) 0.36375(13) 0.0221(4) Uani 1 1 d . . .
N22 N 0.28403(13) 0.54960(14) 0.57789(12) 0.0200(3) Uani 1 1 d . . .
N23 N 0.10426(14) 0.58661(15) 0.49142(13) 0.0237(4) Uani 1 1 d . . .
H23A H 0.0705 0.5453 0.4374 0.036 Uiso 1 1 calc R . .
H23B H 0.0810 0.6550 0.5109 0.036 Uiso 1 1 calc R . .
H23C H 0.0903 0.5619 0.5358 0.036 Uiso 1 1 calc R . .
N24 N 0.27038(14) 0.73213(14) 0.54934(13) 0.0232(4) Uani 1 1 d . . .
H24A H 0.3070 0.7646 0.5186 0.035 Uiso 1 1 calc R . .
H24B H 0.3057 0.7405 0.6027 0.035 Uiso 1 1 calc R . .
H24C H 0.2049 0.7620 0.5637 0.035 Uiso 1 1 calc R . .
N25 N 0.40891(13) 0.57257(14) 0.44634(12) 0.0208(3) Uani 1 1 d . . .
H25A H 0.4216 0.5893 0.3969 0.031 Uiso 1 1 calc R . .
H25B H 0.4322 0.5052 0.4333 0.031 Uiso 1 1 calc R . .
H25C H 0.4437 0.6191 0.4976 0.031 Uiso 1 1 calc R . .
N26 N 0.24074(14) 0.42959(14) 0.39258(12) 0.0218(3) Uani 1 1 d . . .
H26A H 0.1831 0.4195 0.3547 0.033 Uiso 1 1 calc R . .
H26B H 0.2321 0.3936 0.4295 0.033 Uiso 1 1 calc R . .
H26C H 0.2996 0.4050 0.3573 0.033 Uiso 1 1 calc R . .

loop_
_atom_site_aniso_label
_atom_site_aniso_U_11
_atom_site_aniso_U_22
_atom_site_aniso_U_33
_atom_site_aniso_U_23
_atom_site_aniso_U_13
_atom_site_aniso_U_12
Co1 0.03212(18) 0.01209(15) 0.01540(16) 0.00570(12) -0.00201(13) -0.00239(12)
Co2 0.01445(15) 0.01512(15) 0.02051(16) 0.00945(12) -0.00173(11) -0.00104(11)
C1 0.0195(9) 0.0163(9) 0.0247(10) 0.0109(8) -0.0018(7) -0.0004(7)
C2 0.0201(9) 0.0161(9) 0.0288(10) 0.0117(8) -0.0052(8) -0.0042(7)
C3 0.0286(10) 0.0149(9) 0.0225(10) 0.0093(8) -0.0069(8) -0.0023(7)
C4 0.0240(10) 0.0187(9) 0.0172(9) 0.0079(8) -0.0006(7) 0.0028(7)
C5 0.0189(9) 0.0186(9) 0.0213(9) 0.0105(8) -0.0016(7) 0.0001(7)
C6 0.0192(9) 0.0141(9) 0.0213(9) 0.0072(7) -0.0021(7) -0.0011(7)
C7 0.0143(8) 0.0183(9) 0.0285(10) 0.0098(8) -0.0021(7) -0.0019(7)
C8 0.0179(9) 0.0170(9) 0.0336(11) 0.0123(8) -0.0008(8) 0.0008(7)
C9 0.0176(9) 0.0223(10) 0.0290(10) 0.0135(8) -0.0027(8) -0.0021(7)
C10 0.0170(9) 0.0209(10) 0.0250(10) 0.0084(8) -0.0015(7) -0.0007(7)
C11 0.0170(9) 0.0182(9) 0.0306(11) 0.0102(8) -0.0035(8) -0.0009(7)
C12 0.0170(9) 0.0196(9) 0.0279(10) 0.0127(8) -0.0026(8) -0.0011(7)
C13 0.0495(14) 0.0159(10) 0.0185(10) 0.0051(8) 0.0001(9) 0.0066(9)
C14 0.0482(13) 0.0154(10) 0.0194(10) 0.0083(8) 0.0019(9) 0.0077(9)
C15 0.0288(10) 0.0143(9) 0.0227(10) 0.0063(8) 0.0070(8) 0.0036(8)
C16 0.0212(9) 0.0213(10) 0.0232(10) 0.0082(8) -0.0030(8) -0.0015(7)
C17 0.0256(10) 0.0227(10) 0.0280(11) 0.0143(9) -0.0045(8) -0.0012(8)
C18 0.0306(11) 0.0172(10) 0.0243(10) 0.0097(8) -0.0018(8) 0.0010(8)
C19 0.0767(19) 0.0130(10) 0.0179(10) 0.0070(8) -0.0084(11) 0.0026(10)
C20 0.081(2) 0.0170(10) 0.0155(10) 0.0057(9) 0.0023(11) 0.0032(11)
C21 0.0707(18) 0.0203(11) 0.0192(10) 0.0107(9) 0.0017(11) 0.0045(11)
C22 0.0619(16) 0.0152(10) 0.0167(10) 0.0056(8) -0.0065(10) 0.0025(10)
C23 0.0592(16) 0.0147(10) 0.0186(10) 0.0054(8) -0.0066(10) 0.0078(9)
C24 0.0591(16) 0.0172(10) 0.0238(11) 0.0078(9) -0.0101(10) 0.0068(10)
O1 0.0266(8) 0.0364(9) 0.0573(12) 0.0230(9) 0.0049(8) -0.0067(7)
O2 0.0340(10) 0.0457(11) 0.0502(11) 0.0113(9) -0.0163(8) -0.0182(8)
O3 0.0509(11) 0.0250(8) 0.0219(8) -0.0008(7) 0.0018(7) 0.0013(7)
O4 0.0300(8) 0.0375(9) 0.0250(8) 0.0095(7) 0.0061(6) 0.0055(7)
O5 0.0244(7) 0.0217(7) 0.0337(8) 0.0056(6) 0.0042(6) -0.0074(6)
O6 0.0243(7) 0.0220(7) 0.0203(7) 0.0060(6) 0.0007(6) 0.0001(6)
O7 0.0215(7) 0.0196(7) 0.0378(9) 0.0124(6) 0.0019(6) 0.0029(6)
O8 0.0624(13) 0.0351(10) 0.0721(14) 0.0393(10) 0.0356(11) 0.0210(9)
O9 0.0302(8) 0.0310(8) 0.0274(8) 0.0146(7) 0.0021(6) 0.0003(6)
O10 0.0394(9) 0.0267(8) 0.0378(9) 0.0133(7) 0.0107(7) 0.0118(7)
O11 0.0236(7) 0.0267(8) 0.0453(9) 0.0235(7) -0.0033(7) 0.0009(6)
O12 0.0367(9) 0.0262(8) 0.0289(8) 0.0131(7) 0.0063(7) -0.0019(7)
O13 0.206(4) 0.0230(10) 0.0481(13) 0.0110(9) -0.0744(19) -0.0023(15)
O14 0.0724(14) 0.0300(10) 0.0513(12) 0.0287(9) 0.0084(10) 0.0080(9)
O15 0.0319(8) 0.0248(8) 0.0397(9) 0.0102(7) -0.0096(7) -0.0096(6)
O16 0.0417(10) 0.0357(9) 0.0357(9) 0.0181(8) -0.0179(8) -0.0072(7)
O17 0.077(2) 0.0138(13) 0.0241(15) 0.0053(11) -0.0040(14) -0.0020(13)
O18 0.098(3) 0.0308(17) 0.0243(15) 0.0157(13) -0.0077(16) -0.0303(18)
O19 0.1047(19) 0.0340(10) 0.0200(9) -0.0038(8) 0.0095(10) -0.0253(11)
O20 0.102(2) 0.0319(10) 0.0251(9) 0.0078(8) -0.0009(10) 0.0280(11)
O21 0.0550(12) 0.0384(10) 0.0288(9) 0.0065(8) -0.0020(8) 0.0017(9)
O22 0.0534(11) 0.0206(8) 0.0207(8) 0.0010(6) -0.0081(7) 0.0053(7)
O23 0.0421(10) 0.0283(9) 0.0452(11) 0.0122(8) -0.0077(8) 0.0023(7)
O24 0.0798(18) 0.0565(15) 0.0685(16) -0.0236(12) -0.0494(14) 0.0357(13)
O25 0.0402(9) 0.0378(9) 0.0208(8) 0.0138(7) -0.0064(7) -0.0075(7)
O26 0.104(2) 0.0588(14) 0.0358(10) 0.0295(10) -0.0226(11) -0.0565(14)
O27 0.0335(8) 0.0330(8) 0.0240(8) 0.0158(7) -0.0034(6) 0.0021(7)
O28 0.0467(10) 0.0260(8) 0.0296(8) 0.0160(7) -0.0061(7) -0.0136(7)
O29 0.0380(9) 0.0325(9) 0.0425(10) 0.0262(8) -0.0073(7) -0.0108(7)
O30 0.0339(8) 0.0347(9) 0.0296(8) 0.0178(7) -0.0097(7) -0.0076(7)
O31 0.0273(8) 0.0287(8) 0.0222(7) 0.0105(6) 0.0036(6) 0.0033(6)
O32 0.0281(8) 0.0306(8) 0.0285(8) 0.0160(7) 0.0005(6) 0.0097(6)
O33 0.0345(9) 0.0313(9) 0.0304(9) 0.0103(7) -0.0002(7) 0.0007(7)
O34 0.0282(9) 0.0386(10) 0.0711(14) 0.0362(10) 0.0057(9) 0.0071(7)
O35 0.0576(13) 0.0610(14) 0.0308(10) 0.0220(9) 0.0022(9) 0.0192(11)
N1 0.0193(8) 0.0227(9) 0.0296(9) 0.0103(7) 0.0011(7) 0.0017(7)
N2 0.0239(9) 0.0217(9) 0.0459(12) 0.0163(9) -0.0074(8) -0.0067(7)
N3 0.0324(10) 0.0246(9) 0.0190(8) 0.0085(7) 0.0002(7) 0.0045(7)
N4 0.0174(8) 0.0158(8) 0.0236(8) 0.0070(7) -0.0005(6) 0.0007(6)
N5 0.0236(9) 0.0218(9) 0.0423(11) 0.0178(8) 0.0036(8) 0.0024(7)
N6 0.0218(8) 0.0236(9) 0.0294(9) 0.0105(8) 0.0001(7) -0.0003(7)
N7 0.0216(8) 0.0206(8) 0.0273(9) 0.0124(7) -0.0051(7) -0.0042(7)
N8 0.0851(18) 0.0174(9) 0.0173(9) 0.0061(7) -0.0087(10) -0.0024(10)
N9 0.0873(18) 0.0171(9) 0.0184(9) 0.0070(8) -0.0009(10) 0.0130(10)
N10 0.0228(9) 0.0252(9) 0.0303(10) 0.0111(8) -0.0053(7) -0.0046(7)
N11 0.0410(11) 0.0191(9) 0.0274(10) 0.0127(8) -0.0093(8) -0.0029(8)
N12 0.093(2) 0.0180(10) 0.0206(10) 0.0089(8) 0.0042(11) 0.0044(11)
N13 0.0526(13) 0.0218(9) 0.0195(9) 0.0068(7) -0.0056(8) 0.0052(8)
N14 0.0549(14) 0.0176(9) 0.0470(14) 0.0012(9) -0.0236(11) 0.0108(9)
N15 0.0418(11) 0.0187(8) 0.0188(8) 0.0078(7) -0.0004(8) -0.0046(8)
N16 0.0357(10) 0.0152(8) 0.0184(8) 0.0072(7) -0.0001(7) 0.0004(7)
N17 0.0376(10) 0.0186(8) 0.0206(8) 0.0095(7) 0.0015(7) 0.0028(7)
N18 0.0500(12) 0.0167(8) 0.0203(9) 0.0078(7) -0.0053(8) -0.0034(8)
N19 0.0335(10) 0.0220(9) 0.0214(9) 0.0081(7) -0.0008(7) -0.0056(7)
N20 0.0366(10) 0.0159(8) 0.0225(9) 0.0061(7) -0.0046(7) -0.0016(7)
N21 0.0194(8) 0.0244(9) 0.0272(9) 0.0153(7) -0.0029(7) -0.0014(7)
N22 0.0194(8) 0.0196(8) 0.0216(8) 0.0090(7) -0.0017(6) -0.0014(6)
N23 0.0181(8) 0.0274(9) 0.0299(9) 0.0160(8) -0.0018(7) -0.0017(7)
N24 0.0216(8) 0.0187(8) 0.0298(9) 0.0104(7) 0.0006(7) 0.0003(6)
N25 0.0179(8) 0.0220(8) 0.0229(8) 0.0097(7) -0.0011(6) 0.0004(6)
N26 0.0264(9) 0.0197(8) 0.0213(8) 0.0105(7) -0.0039(7) -0.0038(7)

loop_
_atom_type_symbol
_atom_type_description
_atom_type_scat_dispersion_real
_atom_type_scat_dispersion_imag
_atom_type_scat_source
C C 0.0181 0.0091 'International Tables Vol C Tables 4.2.6.8 and 6.1.1.4'
H H 0.0000 0.0000 'International Tables Vol C Tables 4.2.6.8 and 6.1.1.4'
N N 0.0311 0.0180 'International Tables Vol C Tables 4.2.6.8 and 6.1.1.4'
O O 0.0492 0.0322 'International Tables Vol C Tables 4.2.6.8 and 6.1.1.4'
Co Co -2.3653 3.6143 'International Tables Vol C Tables 4.2.6.8 and 6.1.1.4'

loop_
_geom_angle_atom_site_label_1
_geom_angle_atom_site_label_2
_geom_angle_atom_site_label_3
_geom_angle
N16 Co1 N15 178.50(8)
N16 Co1 N19 89.54(8)
N15 Co1 N19 89.96(8)
N16 Co1 N20 90.25(8)
N15 Co1 N20 88.35(8)
N19 Co1 N20 91.11(8)
N16 Co1 N17 89.62(8)
N15 Co1 N17 90.91(8)
N19 Co1 N17 178.25(8)
N20 Co1 N17 90.43(8)
N16 Co1 N18 90.96(8)
N15 Co1 N18 90.46(8)
N19 Co1 N18 90.54(9)
N20 Co1 N18 177.96(8)
N17 Co1 N18 87.94(9)
N22 Co2 N24 89.35(8)
N22 Co2 N21 178.71(8)
N24 Co2 N21 89.53(8)
N22 Co2 N26 90.11(7)
N24 Co2 N26 178.88(8)
N21 Co2 N26 91.02(8)
N22 Co2 N23 91.32(8)
N24 Co2 N23 91.41(8)
N21 Co2 N23 89.35(8)
N26 Co2 N23 87.62(8)
N22 Co2 N25 89.27(7)
N24 Co2 N25 90.07(8)
N21 Co2 N25 90.09(7)
N26 Co2 N25 90.90(8)
N23 Co2 N25 178.41(8)
N1 C1 C2 120.55(19)
N1 C1 C6 126.54(19)
C2 C1 C6 112.43(18)
C3 C2 C1 124.64(19)
C3 C2 N2 115.58(19)
C1 C2 N2 119.78(19)
C2 C3 C4 118.87(19)
C5 C4 C3 121.13(19)
C5 C4 N3 119.25(19)
C3 C4 N3 119.61(18)
C6 C5 C4 119.46(19)
C5 C6 N4 115.66(17)
C5 C6 C1 123.41(18)
N4 C6 C1 120.80(17)
N1 C7 C8 124.02(19)
N1 C7 C12 121.7(2)
C8 C7 C12 113.24(19)
C9 C8 C7 123.57(19)
C9 C8 N5 115.92(19)
C7 C8 N5 120.47(19)
C8 C9 C10 118.7(2)
C11 C10 C9 121.9(2)
C11 C10 N6 119.66(19)
C9 C10 N6 118.44(19)
C12 C11 C10 118.45(19)
C11 C12 C7 123.78(19)
C11 C12 N7 116.99(18)
C7 C12 N7 119.18(19)
N8 C13 C18 126.6(2)
N8 C13 C14 121.0(2)
C18 C13 C14 112.2(2)
C15 C14 C13 124.1(2)
C15 C14 N9 115.9(2)
C13 C14 N9 119.9(2)
C14 C15 C16 119.21(19)
C15 C16 C17 121.1(2)
C15 C16 N10 119.68(19)
C17 C16 N10 119.24(19)
C18 C17 C16 119.2(2)
C17 C18 C13 124.2(2)
C17 C18 N11 115.55(19)
C13 C18 N11 120.27(19)
N8 C19 C20 126.2(2)
N8 C19 C24 120.1(3)
C20 C19 C24 112.7(2)
C21 C20 C19 124.0(2)
C21 C20 N12 115.9(3)
C19 C20 N12 120.1(2)
C20 C21 C22 118.8(3)
C23 C22 C21 121.4(2)
C23 C22 N13 120.1(2)
C21 C22 N13 118.5(3)
C24 C23 C22 119.0(2)
C23 C24 C19 124.1(3)
C23 C24 N14 117.2(2)
C19 C24 N14 118.7(2)
C1 N1 C7 144.46(19)
O2 N2 O1 123.5(2)
O2 N2 C2 117.1(2)
O1 N2 C2 119.4(2)
O4 N3 O3 123.14(19)
O4 N3 C4 118.97(18)
O3 N3 C4 117.88(19)
O5 N4 O6 122.50(17)
O5 N4 C6 118.18(17)
O6 N4 C6 119.31(17)
O8 N5 O7 123.00(19)
O8 N5 C8 118.66(19)
O7 N5 C8 118.34(18)
O10 N6 O9 123.81(19)
O10 N6 C10 118.11(19)
O9 N6 C10 118.08(18)
O11 N7 O12 122.72(18)
O11 N7 C12 118.48(18)
O12 N7 C12 118.76(17)
C13 N8 C19 140.8(2)
O13 N9 O14 122.6(2)
O13 N9 C14 120.3(2)
O14 N9 C14 117.1(2)
O16 N10 O15 122.29(19)
O16 N10 C16 118.96(18)
O15 N10 C16 118.75(19)
O17 N11 O18' 84.5(3)
O17 N11 O18 127.2(3)
O18' N11 O18 63.2(3)
O17 N11 O17' 68.4(3)
O18' N11 O17' 117.9(3)
O18 N11 O17' 90.3(3)
O17 N11 C18 117.4(2)
O18' N11 C18 121.9(3)
O18 N11 C18 115.0(2)
O17' N11 C18 120.2(2)
O19 N12 O20 122.0(2)
O19 N12 C20 120.0(3)
O20 N12 C20 118.0(2)
O21 N13 O22 123.5(2)
O21 N13 C22 118.3(2)
O22 N13 C22 118.2(2)
O24 N14 O23 123.3(3)
O24 N14 C24 119.8(3)
O23 N14 C24 117.0(2)
O26 N15 O25 118.55(19)
O26 N15 Co1 119.59(16)
O25 N15 Co1 121.86(15)
O28 N16 O27 120.23(18)
O28 N16 Co1 120.11(14)
O27 N16 Co1 119.65(14)
O29 N21 O30 119.49(18)
O29 N21 Co2 120.41(15)
O30 N21 Co2 120.10(14)
O32 N22 O31 119.71(17)
O32 N22 Co2 120.01(14)
O31 N22 Co2 120.27(13)

loop_
_geom_bond_atom_site_label_1
_geom_bond_atom_site_label_2
_geom_bond_distance
Co1 N16 1.9300(18)
Co1 N15 1.9352(18)
Co1 N19 1.953(2)
Co1 N20 1.9543(18)
Co1 N17 1.961(2)
Co1 N18 1.9618(18)
Co2 N22 1.9327(17)
Co2 N24 1.9418(18)
Co2 N21 1.9424(18)
Co2 N26 1.9535(18)
Co2 N23 1.9548(18)
Co2 N25 1.9573(17)
C1 N1 1.292(3)
C1 C2 1.445(3)
C1 C6 1.453(3)
C2 C3 1.368(3)
C2 N2 1.459(3)
C3 C4 1.392(3)
C4 C5 1.388(3)
C4 N3 1.444(3)
C5 C6 1.378(3)
C6 N4 1.451(2)
C7 N1 1.312(3)
C7 C8 1.433(3)
C7 C12 1.437(3)
C8 C9 1.375(3)
C8 N5 1.454(3)
C9 C10 1.386(3)
C10 C11 1.381(3)
C10 N6 1.442(3)
C11 C12 1.376(3)
C12 N7 1.454(3)
C13 N8 1.295(3)
C13 C18 1.442(3)
C13 C14 1.447(3)
C14 C15 1.371(3)
C14 N9 1.453(3)
C15 C16 1.382(3)
C16 C17 1.386(3)
C16 N10 1.440(3)
C17 C18 1.370(3)
C18 N11 1.459(3)
C19 N8 1.314(3)
C19 C20 1.435(4)
C19 C24 1.444(3)
C20 C21 1.382(4)
C20 N12 1.450(3)
C21 C22 1.386(3)
C22 C23 1.384(4)
C22 N13 1.453(3)
C23 C24 1.374(3)
C24 N14 1.463(4)
O1 N2 1.232(3)
O2 N2 1.223(3)
O3 N3 1.241(3)
O4 N3 1.233(3)
O5 N4 1.233(2)
O6 N4 1.235(2)
O7 N5 1.235(3)
O8 N5 1.222(3)
O9 N6 1.239(3)
O10 N6 1.226(3)
O11 N7 1.231(2)
O12 N7 1.231(2)
O13 N9 1.202(3)
O14 N9 1.232(3)
O15 N10 1.234(3)
O16 N10 1.232(3)
O17 N11 1.198(4)
O18 N11 1.217(4)
O17' N11 1.304(4)
O18' N11 1.217(5)
O19 N12 1.223(3)
O20 N12 1.239(4)
O21 N13 1.228(3)
O22 N13 1.236(3)
O23 N14 1.226(3)
O24 N14 1.224(3)
O25 N15 1.232(2)
O26 N15 1.229(3)
O27 N16 1.248(2)
O28 N16 1.235(3)
O29 N21 1.237(2)
O30 N21 1.241(2)
O31 N22 1.246(2)
O32 N22 1.240(2)

loop_
_geom_torsion_atom_site_label_1
_geom_torsion_atom_site_label_2
_geom_torsion_atom_site_label_3
_geom_torsion_atom_site_label_4
_geom_torsion
N1 C1 C2 C3 -171.4(2)
C6 C1 C2 C3 1.1(3)
N1 C1 C2 N2 8.8(3)
C6 C1 C2 N2 -178.66(17)
C1 C2 C3 C4 0.2(3)
N2 C2 C3 C4 179.96(18)
C2 C3 C4 C5 0.1(3)
C2 C3 C4 N3 178.98(18)
C3 C4 C5 C6 -1.8(3)
N3 C4 C5 C6 179.30(18)
C4 C5 C6 N4 179.14(17)
C4 C5 C6 C1 3.3(3)
N1 C1 C6 C5 169.1(2)
C2 C1 C6 C5 -2.9(3)
N1 C1 C6 N4 -6.5(3)
C2 C1 C6 N4 -178.48(17)
N1 C7 C8 C9 161.8(2)
C12 C7 C8 C9 -6.7(3)
N1 C7 C8 N5 -15.7(3)
C12 C7 C8 N5 175.79(18)
C7 C8 C9 C10 3.3(3)
N5 C8 C9 C10 -179.10(18)
C8 C9 C10 C11 1.2(3)
C8 C9 C10 N6 -179.98(18)
C9 C10 C11 C12 -1.5(3)
N6 C10 C11 C12 179.69(18)
C10 C11 C12 C7 -2.6(3)
C10 C11 C12 N7 174.75(17)
N1 C7 C12 C11 -162.4(2)
C8 C7 C12 C11 6.4(3)
N1 C7 C12 N7 20.2(3)
C8 C7 C12 N7 -170.95(17)
N8 C13 C14 C15 -173.1(3)
C18 C13 C14 C15 2.3(3)
N8 C13 C14 N9 10.7(4)
C18 C13 C14 N9 -173.9(2)
C13 C14 C15 C16 -0.5(4)
N9 C14 C15 C16 175.8(2)
C14 C15 C16 C17 -2.2(3)
C14 C15 C16 N10 179.8(2)
C15 C16 C17 C18 2.9(3)
N10 C16 C17 C18 -179.1(2)
C16 C17 C18 C13 -1.0(4)
C16 C17 C18 N11 178.7(2)
N8 C13 C18 C17 173.5(3)
C14 C13 C18 C17 -1.5(3)
N8 C13 C18 N11 -6.0(4)
C14 C13 C18 N11 178.9(2)
N8 C19 C20 C21 169.3(2)
C24 C19 C20 C21 0.8(3)
N8 C19 C20 N12 -8.7(4)
C24 C19 C20 N12 -177.3(2)
C19 C20 C21 C22 1.3(4)
N12 C20 C21 C22 179.5(2)
C20 C21 C22 C23 -2.5(3)
C20 C21 C22 N13 179.0(2)
C21 C22 C23 C24 1.3(3)
N13 C22 C23 C24 179.8(2)
C22 C23 C24 C19 1.1(3)
C22 C23 C24 N14 -179.5(2)
N8 C19 C24 C23 -171.4(2)
C20 C19 C24 C23 -2.1(3)
N8 C19 C24 N14 9.3(3)
C20 C19 C24 N14 178.6(2)
C2 C1 N1 C7 -150.9(3)
C6 C1 N1 C7 37.7(4)
C8 C7 N1 C1 71.2(4)
C12 C7 N1 C1 -121.2(3)
C3 C2 N2 O2 24.7(3)
C1 C2 N2 O2 -155.5(2)
C3 C2 N2 O1 -155.6(2)
C1 C2 N2 O1 24.2(3)
C5 C4 N3 O4 1.6(3)
C3 C4 N3 O4 -177.29(19)
C5 C4 N3 O3 -179.77(19)
C3 C4 N3 O3 1.3(3)
C5 C6 N4 O5 -23.6(3)
C1 C6 N4 O5 152.36(19)
C5 C6 N4 O6 155.31(18)
C1 C6 N4 O6 -28.8(3)
C9 C8 N5 O8 -16.1(3)
C7 C8 N5 O8 161.6(2)
C9 C8 N5 O7 163.24(19)
C7 C8 N5 O7 -19.0(3)
C11 C10 N6 O10 -4.3(3)
C9 C10 N6 O10 176.83(19)
C11 C10 N6 O9 175.48(18)
C9 C10 N6 O9 -3.4(3)
C11 C12 N7 O11 18.1(3)
C7 C12 N7 O11 -164.45(18)
C11 C12 N7 O12 -159.82(19)
C7 C12 N7 O12 17.7(3)
C18 C13 N8 C19 29.2(6)
C14 C13 N8 C19 -156.2(4)
C20 C19 N8 C13 66.1(5)
C24 C19 N8 C13 -126.1(4)
C15 C14 N9 O13 -165.6(3)
C13 C14 N9 O13 10.8(4)
C15 C14 N9 O14 14.9(4)
C13 C14 N9 O14 -168.6(2)
C15 C16 N10 O16 -176.6(2)
C17 C16 N10 O16 5.4(3)
C15 C16 N10 O15 2.8(3)
C17 C16 N10 O15 -175.2(2)
C17 C18 N11 O17 -136.4(3)
C13 C18 N11 O17 43.2(4)
C17 C18 N11 O18' -35.1(4)
C13 C18 N11 O18' 144.5(3)
C17 C18 N11 O18 37.7(4)
C13 C18 N11 O18 -142.6(3)
C17 C18 N11 O17' 143.9(3)
C13 C18 N11 O17' -36.5(4)
C21 C20 N12 O19 162.4(2)
C19 C20 N12 O19 -19.4(3)
C21 C20 N12 O20 -17.9(3)
C19 C20 N12 O20 160.4(2)
C23 C22 N13 O21 -176.7(2)
C21 C22 N13 O21 1.9(3)
C23 C22 N13 O22 2.1(3)
C21 C22 N13 O22 -179.4(2)
C23 C24 N14 O24 -148.3(3)
C19 C24 N14 O24 31.1(3)
C23 C24 N14 O23 32.6(3)
C19 C24 N14 O23 -148.0(2)
N16 Co1 N15 O26 -127(3)
N19 Co1 N15 O26 -56.8(2)
N20 Co1 N15 O26 -147.9(2)
N17 Co1 N15 O26 121.7(2)
N18 Co1 N15 O26 33.8(2)
N16 Co1 N15 O25 53(3)
N19 Co1 N15 O25 123.42(19)
N20 Co1 N15 O25 32.31(19)
N17 Co1 N15 O25 -58.09(19)
N18 Co1 N15 O25 -146.04(19)
N15 Co1 N16 O28 -73(3)
N19 Co1 N16 O28 -143.11(17)
N20 Co1 N16 O28 -52.00(17)
N17 Co1 N16 O28 38.43(17)
N18 Co1 N16 O28 126.36(17)
N15 Co1 N16 O27 107(3)
N19 Co1 N16 O27 36.84(16)
N20 Co1 N16 O27 127.94(16)
N17 Co1 N16 O27 -141.63(16)
N18 Co1 N16 O27 -53.70(17)
N22 Co2 N21 O29 -1(4)
N24 Co2 N21 O29 29.46(17)
N26 Co2 N21 O29 -151.51(17)
N23 Co2 N21 O29 120.88(17)
N25 Co2 N21 O29 -60.61(17)
N22 Co2 N21 O30 179(100)
N24 Co2 N21 O30 -151.25(17)
N26 Co2 N21 O30 27.77(17)
N23 Co2 N21 O30 -59.84(17)
N25 Co2 N21 O30 118.68(17)
N24 Co2 N22 O32 -128.44(16)
N21 Co2 N22 O32 -98(3)
N26 Co2 N22 O32 52.54(16)
N23 Co2 N22 O32 140.16(16)
N25 Co2 N22 O32 -38.36(16)
N24 Co2 N22 O31 51.26(16)
N21 Co2 N22 O31 81(3)
N26 Co2 N22 O31 -127.76(16)
N23 Co2 N22 O31 -40.14(16)
N25 Co2 N22 O31 141.34(16)
